data_2217169
loop_
_publ_author_name
'Quan-Fu Cao'
'Jian-Min Dou'
'Da-Cheng Li'
'Da-Qi Wang'

_publ_section_title
;(Methanolato)(pyridine)[<i>N</i>^2^,<i>N</i>^2'^-(pyridine-2,6-diyldicarbonyl)diacetohydrazide(2--)]iron(III)
 methanol solvate
;
_journal_coeditor_code LH2566
_journal_issue 1
_journal_name_full 'Acta Crystallographica Section E'
_journal_page_first m47
_journal_page_last m47
_journal_paper_doi 10.1107/S1600536807060862
_journal_volume 64
_journal_year 2008
_chemical_formula_iupac '[Fe (C11 H10 N5 O4) (C H3 O) (C5 H5 N)], C H4 O'
_chemical_formula_moiety 'C17 H19 Fe N6 O5, C H4 O'
_chemical_formula_sum 'C18 H23 Fe N6 O6'
_chemical_formula_weight 475.27
_chemical_name_systematic
;
(Methanolato)(pyridine)[N^2^,N^2'^-(pyridine-2,6-
diyldicarbonyl)diacetohydrazide(2-)]iron(III) methanol solvate
;
_space_group_IT_number 2
_symmetry_cell_setting triclinic
_symmetry_space_group_name_Hall '-P 1'
_symmetry_space_group_name_H-M 'P -1'
_atom_sites_solution_hydrogens geom
_atom_sites_solution_primary direct
_atom_sites_solution_secondary difmap
_audit_creation_method SHELXL97
_cell_angle_alpha 83.518(3)
_cell_angle_beta 85.924(3)
_cell_angle_gamma 77.176(2)
_cell_formula_units_Z 2
_cell_length_a 8.258(10)
_cell_length_b 10.64(14)
_cell_length_c 12.448(18)
_cell_measurement_reflns_used 1856
_cell_measurement_temperature 298(2)
_cell_measurement_theta_max 25.102
_cell_measurement_theta_min 2.436
_cell_volume 1058(14)
_computing_cell_refinement 'SAINT (Bruker, 1996)'
_computing_data_collection 'SMART (Bruker, 1996)'
_computing_data_reduction 'SAINT (Bruker, 1996)'
_computing_molecular_graphics 'SHELXTL (Sheldrick, 1997b)'
_computing_publication_material 'SHELXTL (Sheldrick, 1997b)'
_computing_structure_refinement 'SHELXL97 (Sheldrick, 1997a)'
_computing_structure_solution 'SHELXS97 (Sheldrick, 1997a)'
_diffrn_ambient_temperature 298(2)
_diffrn_measured_fraction_theta_full 0.982
_diffrn_measured_fraction_theta_max 0.982
_diffrn_measurement_device_type 'Siemens SMART CCD area-detector'
_diffrn_measurement_method '\f and \w scans'
_diffrn_radiation_monochromator graphite
_diffrn_radiation_source 'fine-focus sealed tube'
_diffrn_radiation_type MoK\a
_diffrn_radiation_wavelength 0.71073
_diffrn_reflns_av_R_equivalents 0.0213
_diffrn_reflns_av_sigmaI/netI 0.0506
_diffrn_reflns_limit_h_max 9
_diffrn_reflns_limit_h_min -9
_diffrn_reflns_limit_k_max 9
_diffrn_reflns_limit_k_min -12
_diffrn_reflns_limit_l_max 14
_diffrn_reflns_limit_l_min -14
_diffrn_reflns_number 5507
_diffrn_reflns_theta_full 25.01
_diffrn_reflns_theta_max 25.01
_diffrn_reflns_theta_min 1.65
_exptl_absorpt_coefficient_mu 0.760
_exptl_absorpt_correction_T_max 0.8628
_exptl_absorpt_correction_T_min 0.7662
_exptl_absorpt_correction_type multi-scan
_exptl_absorpt_process_details '(SADABS; Sheldrick, 1996)'
_exptl_crystal_colour black
_exptl_crystal_density_diffrn 1.491
_exptl_crystal_density_method 'not measured'
_exptl_crystal_description block
_exptl_crystal_F_000 494
_exptl_crystal_size_max 0.37
_exptl_crystal_size_mid 0.29
_exptl_crystal_size_min 0.20
_refine_diff_density_max 0.451
_refine_diff_density_min -0.271
_refine_ls_extinction_method none
_refine_ls_goodness_of_fit_ref 1.000
_refine_ls_hydrogen_treatment constr
_refine_ls_matrix_type full
_refine_ls_number_parameters 285
_refine_ls_number_reflns 3658
_refine_ls_number_restraints 0
_refine_ls_restrained_S_all 1.000
_refine_ls_R_factor_all 0.0722
_refine_ls_R_factor_gt 0.0436
_refine_ls_shift/su_max 0.004
_refine_ls_shift/su_mean 0.000
_refine_ls_structure_factor_coef Fsqd
_refine_ls_weighting_details 'calc w=1/[\s^2^(Fo^2^)+(0.0500P)^2^+0.8457P] where P=(Fo^2^+2Fc^2^)/3'
_refine_ls_weighting_scheme calc
_refine_ls_wR_factor_gt 0.0974
_refine_ls_wR_factor_ref 0.1153
_reflns_number_gt 2647
_reflns_number_total 3658
_reflns_threshold_expression I>2\s(I)
_cod_data_source_file lh2566.cif
_cod_data_source_block I
_cod_depositor_comments
;
The following automatic conversions were performed:
'_symmetry_cell_setting' value 'Triclinic' changed to 'triclinic'
according to '/home/saulius/struct/CIF-dictionaries/cif_core.dic'
dictionary named 'cif_core.dic' version 2.4.1 from 2010-06-29.

Automatic conversion script
Id: cif_fix_enum 1527 2010-12-29 10:47:43Z saulius 

The following automatic conversions were performed:

'_symmetry_cell_setting' value 'Triclinic' changed to 'triclinic'
according to /home/saulius/struct/CIF-dictionaries/cif_core.dic
dictionary named 'cif_core.dic' version 2.4.1 from 2010-06-29.

Automatic conversion script
Id: cif_fix_values 1715 2011-07-08 13:25:40Z adriana 
;
_cod_original_cell_volume 1058.4(2)
_cod_database_code 2217169
_cod_database_fobs_code 2217169

loop_
_symmetry_equiv_pos_as_xyz
'x, y, z'
'-x, -y, -z'

loop_
_atom_site_type_symbol
_atom_site_label
_atom_site_fract_x
_atom_site_fract_y
_atom_site_fract_z
_atom_site_U_iso_or_equiv
_atom_site_adp_type
_atom_site_calc_flag
_atom_site_refinement_flags
_atom_site_occupancy
Fe Fe1 0.31969(6) 0.23928(4) 0.23357(4) 0.03344(18) Uani d . 1
N N1 0.2243(3) 0.4328(2) 0.1451(2) 0.0303(6) Uani d . 1
N N2 0.1580(4) 0.3649(2) 0.3383(2) 0.0338(7) Uani d . 1
N N3 0.1451(4) 0.3167(3) 0.4458(2) 0.0384(7) Uani d . 1
H H3 0.0928 0.3633 0.4949 0.046 Uiso calc R 1
N N4 0.4403(4) 0.2535(3) 0.0791(2) 0.0370(7) Uani d . 1
N N5 0.5609(4) 0.1455(3) 0.0544(2) 0.0423(8) Uani d . 1
H H5 0.6117 0.1395 -0.0082 0.051 Uiso calc R 1
N N6 0.5139(4) 0.3108(3) 0.3122(2) 0.0391(7) Uani d . 1
O O1 0.0049(3) 0.5677(2) 0.37219(18) 0.0445(7) Uani d . 1
O O2 0.4513(4) 0.3481(2) -0.0965(2) 0.0585(8) Uani d . 1
O O3 0.2966(3) 0.1301(2) 0.39371(18) 0.0441(7) Uani d . 1
O O4 0.5115(3) 0.0678(2) 0.22480(18) 0.0427(6) Uani d . 1
O O5 0.1500(3) 0.1644(2) 0.18472(19) 0.0420(6) Uani d . 1
O O6 0.7483(4) 0.0858(3) 0.8604(2) 0.0673(9) Uani d . 1
H H6 0.7754 0.0083 0.8528 0.101 Uiso calc R 1
C C1 0.0853(4) 0.4869(3) 0.3119(3) 0.0309(8) Uani d . 1
C C2 0.1142(4) 0.5230(3) 0.1937(3) 0.0329(8) Uani d . 1
C C3 0.0382(5) 0.6368(3) 0.1377(3) 0.0466(10) Uani d . 1
H H3A -0.0392 0.6984 0.1725 0.056 Uiso calc R 1
C C4 0.0788(5) 0.6583(4) 0.0286(3) 0.0543(12) Uani d . 1
H H4 0.0276 0.7342 -0.0112 0.065 Uiso calc R 1
C C5 0.1959(5) 0.5662(3) -0.0208(3) 0.0473(10) Uani d . 1
H H5A 0.2262 0.5796 -0.0939 0.057 Uiso calc R 1
C C6 0.2669(4) 0.4542(3) 0.0403(3) 0.0331(8) Uani d . 1
C C7 0.3972(5) 0.3455(3) -0.0011(3) 0.0374(9) Uani d . 1
C C8 0.2196(5) 0.1930(3) 0.4677(3) 0.0412(9) Uani d . 1
C C9 0.2090(6) 0.1342(4) 0.5816(3) 0.0655(14) Uani d . 1
H H9A 0.1532 0.0636 0.5849 0.098 Uiso calc R 1
H H9B 0.1479 0.1984 0.6262 0.098 Uiso calc R 1
H H9C 0.3190 0.1026 0.6072 0.098 Uiso calc R 1
C C10 0.5907(5) 0.0531(3) 0.1351(3) 0.0394(9) Uani d . 1
C C11 0.7196(5) -0.0667(4) 0.1174(3) 0.0561(12) Uani d . 1
H H11A 0.8101 -0.0731 0.1634 0.084 Uiso calc R 1
H H11B 0.7600 -0.0628 0.0431 0.084 Uiso calc R 1
H H11C 0.6714 -0.1413 0.1341 0.084 Uiso calc R 1
C C12 0.5929(5) 0.2396(4) 0.3965(3) 0.0560(11) Uani d . 1
H H12 0.5816 0.1544 0.4128 0.067 Uiso calc R 1
C C13 0.6902(6) 0.2880(6) 0.4597(4) 0.0707(14) Uani d . 1
H H13 0.7425 0.2363 0.5180 0.085 Uiso calc R 1
C C14 0.7092(6) 0.4122(6) 0.4364(4) 0.0709(14) Uani d . 1
H H14 0.7723 0.4472 0.4792 0.085 Uiso calc R 1
C C15 0.6335(6) 0.4841(5) 0.3486(4) 0.0683(13) Uani d . 1
H H15 0.6469 0.5684 0.3295 0.082 Uiso calc R 1
C C16 0.5374(5) 0.4305(4) 0.2890(3) 0.0503(10) Uani d . 1
H H16 0.4863 0.4804 0.2295 0.060 Uiso calc R 1
C C17 -0.0016(6) 0.1640(4) 0.2357(4) 0.0607(12) Uani d . 1
H H17A 0.0131 0.1184 0.3066 0.091 Uiso calc R 1
H H17B -0.0639 0.1218 0.1945 0.091 Uiso calc R 1
H H17C -0.0607 0.2516 0.2419 0.091 Uiso calc R 1
C C18 0.7218(7) 0.1580(4) 0.7573(4) 0.0744(15) Uani d . 1
H H18A 0.6765 0.2475 0.7668 0.112 Uiso calc R 1
H H18B 0.6454 0.1248 0.7195 0.112 Uiso calc R 1
H H18C 0.8257 0.1503 0.7160 0.112 Uiso calc R 1

loop_
_atom_site_aniso_label
_atom_site_aniso_U_11
_atom_site_aniso_U_22
_atom_site_aniso_U_33
_atom_site_aniso_U_12
_atom_site_aniso_U_13
_atom_site_aniso_U_23
Fe1 0.0429(3) 0.0265(3) 0.0255(3) 0.0037(2) 0.0005(2) -0.00328(19)
N1 0.0369(17) 0.0263(14) 0.0241(14) 0.0012(12) -0.0014(12) -0.0032(11)
N2 0.0463(18) 0.0276(15) 0.0221(14) 0.0017(13) 0.0010(13) -0.0003(11)
N3 0.055(2) 0.0319(16) 0.0214(14) 0.0048(14) 0.0045(13) -0.0049(12)
N4 0.0420(18) 0.0321(16) 0.0287(15) 0.0084(13) 0.0021(13) -0.0035(13)
N5 0.052(2) 0.0353(17) 0.0294(16) 0.0109(14) 0.0068(14) -0.0068(13)
N6 0.0381(18) 0.0389(17) 0.0360(17) 0.0006(14) -0.0005(14) -0.0041(14)
O1 0.0584(17) 0.0358(14) 0.0310(13) 0.0083(12) 0.0053(12) -0.0092(11)
O2 0.082(2) 0.0459(16) 0.0315(15) 0.0122(14) 0.0145(14) 0.0010(12)
O3 0.0611(18) 0.0313(13) 0.0317(14) 0.0057(12) 0.0040(12) -0.0034(11)
O4 0.0538(17) 0.0333(13) 0.0307(14) 0.0099(11) 0.0010(12) -0.0005(11)
O5 0.0567(18) 0.0337(14) 0.0334(14) -0.0041(12) -0.0006(12) -0.0066(11)
O6 0.099(3) 0.0498(17) 0.0482(18) -0.0039(17) 0.0139(16) -0.0173(14)
C1 0.0318(19) 0.0311(18) 0.0282(18) -0.0018(15) -0.0008(15) -0.0066(15)
C2 0.039(2) 0.0291(18) 0.0282(18) -0.0007(15) -0.0013(15) -0.0071(14)
C3 0.062(3) 0.033(2) 0.034(2) 0.0134(18) 0.0006(18) -0.0034(16)
C4 0.074(3) 0.035(2) 0.039(2) 0.014(2) -0.002(2) 0.0081(17)
C5 0.064(3) 0.041(2) 0.0274(19) 0.0053(19) 0.0002(18) 0.0015(16)
C6 0.040(2) 0.0290(18) 0.0276(18) -0.0014(15) -0.0028(15) -0.0009(14)
C7 0.046(2) 0.0310(19) 0.0296(19) 0.0016(16) 0.0031(16) -0.0030(15)
C8 0.054(2) 0.035(2) 0.0306(19) -0.0005(17) -0.0002(17) -0.0015(16)
C9 0.099(4) 0.048(2) 0.034(2) 0.008(2) 0.011(2) 0.0040(19)
C10 0.048(2) 0.0324(19) 0.031(2) 0.0069(16) -0.0005(17) -0.0080(16)
C11 0.067(3) 0.044(2) 0.043(2) 0.020(2) -0.002(2) -0.0077(18)
C12 0.050(3) 0.060(3) 0.052(3) -0.003(2) -0.012(2) 0.008(2)
C13 0.055(3) 0.102(4) 0.053(3) -0.014(3) -0.020(2) 0.008(3)
C14 0.060(3) 0.101(4) 0.062(3) -0.030(3) -0.006(3) -0.020(3)
C15 0.061(3) 0.065(3) 0.086(4) -0.026(2) -0.011(3) -0.010(3)
C16 0.044(2) 0.051(3) 0.055(3) -0.0125(19) -0.003(2) 0.005(2)
C17 0.067(3) 0.058(3) 0.058(3) -0.014(2) -0.005(2) -0.006(2)
C18 0.109(4) 0.053(3) 0.057(3) -0.015(3) 0.021(3) -0.007(2)

loop_
_atom_type_symbol
_atom_type_description
_atom_type_scat_dispersion_real
_atom_type_scat_dispersion_imag
_atom_type_scat_source
C C 0.0033 0.0016 'International Tables Vol C Tables 4.2.6.8 and 6.1.1.4'
H H 0.0000 0.0000 'International Tables Vol C Tables 4.2.6.8 and 6.1.1.4'
N N 0.0061 0.0033 'International Tables Vol C Tables 4.2.6.8 and 6.1.1.4'
O O 0.0106 0.0060 'International Tables Vol C Tables 4.2.6.8 and 6.1.1.4'
Fe Fe 0.3463 0.8444 'International Tables Vol C Tables 4.2.6.8 and 6.1.1.4'

loop_
_geom_angle_atom_site_label_1
_geom_angle_atom_site_label_2
_geom_angle_atom_site_label_3
_geom_angle
O5 Fe1 N4 93.67(11)
O5 Fe1 O4 94.66(10)
N4 Fe1 O4 72.86(9)
O5 Fe1 N2 96.21(11)
N4 Fe1 N2 138.16(10)
O4 Fe1 N2 145.91(10)
O5 Fe1 O3 88.85(10)
N4 Fe1 O3 149.43(10)
O4 Fe1 O3 76.57(9)
N2 Fe1 O3 71.46(9)
O5 Fe1 N1 93.58(10)
N4 Fe1 N1 69.58(10)
O4 Fe1 N1 141.95(10)
N2 Fe1 N1 69.30(10)
O3 Fe1 N1 140.72(9)
O5 Fe1 N6 172.22(11)
N4 Fe1 N6 92.96(11)
O4 Fe1 N6 83.42(10)
N2 Fe1 N6 81.48(11)
O3 Fe1 N6 83.37(10)
N1 Fe1 N6 92.54(10)
C2 N1 C6 120.0(3)
C2 N1 Fe1 120.3(2)
C6 N1 Fe1 119.5(2)
C1 N2 N3 117.5(3)
C1 N2 Fe1 125.9(2)
N3 N2 Fe1 116.18(18)
C8 N3 N2 114.9(3)
C8 N3 H3 122.5
N2 N3 H3 122.5
C7 N4 N5 116.8(3)
C7 N4 Fe1 126.6(2)
N5 N4 Fe1 115.8(2)
C10 N5 N4 114.3(3)
C10 N5 H5 122.9
N4 N5 H5 122.9
C16 N6 C12 117.2(4)
C16 N6 Fe1 122.0(3)
C12 N6 Fe1 120.1(3)
C8 O3 Fe1 116.7(2)
C10 O4 Fe1 117.0(2)
C17 O5 Fe1 125.7(2)
C18 O6 H6 109.5
O1 C1 N2 128.4(3)
O1 C1 C2 121.3(3)
N2 C1 C2 110.3(3)
N1 C2 C3 121.6(3)
N1 C2 C1 113.5(3)
C3 C2 C1 125.0(3)
C2 C3 C4 118.8(3)
C2 C3 H3A 120.6
C4 C3 H3A 120.6
C3 C4 C5 119.5(3)
C3 C4 H4 120.3
C5 C4 H4 120.3
C6 C5 C4 118.6(3)
C6 C5 H5A 120.7
C4 C5 H5A 120.7
N1 C6 C5 121.5(3)
N1 C6 C7 113.4(3)
C5 C6 C7 125.1(3)
O2 C7 N4 128.1(3)
O2 C7 C6 122.4(3)
N4 C7 C6 109.5(3)
O3 C8 N3 120.0(3)
O3 C8 C9 122.1(3)
N3 C8 C9 117.9(3)
C8 C9 H9A 109.5
C8 C9 H9B 109.5
H9A C9 H9B 109.5
C8 C9 H9C 109.5
H9A C9 H9C 109.5
H9B C9 H9C 109.5
O4 C10 N5 119.8(3)
O4 C10 C11 121.7(3)
N5 C10 C11 118.6(3)
C10 C11 H11A 109.5
C10 C11 H11B 109.5
H11A C11 H11B 109.5
C10 C11 H11C 109.5
H11A C11 H11C 109.5
H11B C11 H11C 109.5
N6 C12 C13 122.4(4)
N6 C12 H12 118.8
C13 C12 H12 118.8
C14 C13 C12 119.6(4)
C14 C13 H13 120.2
C12 C13 H13 120.2
C13 C14 C15 118.5(4)
C13 C14 H14 120.8
C15 C14 H14 120.8
C14 C15 C16 119.2(5)
C14 C15 H15 120.4
C16 C15 H15 120.4
N6 C16 C15 123.2(4)
N6 C16 H16 118.4
C15 C16 H16 118.4
O5 C17 H17A 109.5
O5 C17 H17B 109.5
H17A C17 H17B 109.5
O5 C17 H17C 109.5
H17A C17 H17C 109.5
H17B C17 H17C 109.5
O6 C18 H18A 109.5
O6 C18 H18B 109.5
H18A C18 H18B 109.5
O6 C18 H18C 109.5
H18A C18 H18C 109.5
H18B C18 H18C 109.5

loop_
_geom_bond_atom_site_label_1
_geom_bond_atom_site_label_2
_geom_bond_distance
_geom_bond_publ_flag
Fe1 O5 1.922(3) y
Fe1 N4 2.107(3) y
Fe1 O4 2.142(2) y
Fe1 N2 2.150(3) y
Fe1 O3 2.209(2) y
Fe1 N1 2.228(3) y
Fe1 N6 2.245(3) y
N1 C2 1.334(4) ?
N1 C6 1.334(4) ?
N2 C1 1.319(4) ?
N2 N3 1.384(4) ?
N3 C8 1.330(4) ?
N3 H3 0.8600 ?
N4 C7 1.325(4) ?
N4 N5 1.391(4) ?
N5 C10 1.320(4) ?
N5 H5 0.8600 ?
N6 C16 1.327(5) ?
N6 C12 1.341(4) ?
O1 C1 1.251(4) ?
O2 C7 1.238(4) ?
O3 C8 1.252(4) ?
O4 C10 1.260(4) ?
O5 C17 1.363(5) ?
O6 C18 1.424(5) ?
O6 H6 0.8200 ?
C1 C2 1.494(4) ?
C2 C3 1.372(5) ?
C3 C4 1.381(5) ?
C3 H3A 0.9300 ?
C4 C5 1.381(5) ?
C4 H4 0.9300 ?
C5 C6 1.375(5) ?
C5 H5A 0.9300 ?
C6 C7 1.505(4) ?
C8 C9 1.489(5) ?
C9 H9A 0.9600 ?
C9 H9B 0.9600 ?
C9 H9C 0.9600 ?
C10 C11 1.495(5) ?
C11 H11A 0.9600 ?
C11 H11B 0.9600 ?
C11 H11C 0.9600 ?
C12 C13 1.377(6) ?
C12 H12 0.9300 ?
C13 C14 1.361(7) ?
C13 H13 0.9300 ?
C14 C15 1.366(6) ?
C14 H14 0.9300 ?
C15 C16 1.374(6) ?
C15 H15 0.9300 ?
C16 H16 0.9300 ?
C17 H17A 0.9600 ?
C17 H17B 0.9600 ?
C17 H17C 0.9600 ?
C18 H18A 0.9600 ?
C18 H18B 0.9600 ?
C18 H18C 0.9600 ?

loop_
_geom_hbond_atom_site_label_D
_geom_hbond_atom_site_label_H
_geom_hbond_atom_site_label_A
_geom_hbond_site_symmetry_A
_geom_hbond_distance_DH
_geom_hbond_distance_HA
_geom_hbond_distance_DA
_geom_hbond_angle_DHA
N3 H3 O1 2_566 0.86 1.94 2.780(3) 166.6
N5 H5 O6 1_554 0.86 1.98 2.830(4) 167.4
O6 H6 O5 2_656 0.82 1.90 2.718(3) 172.0

loop_
_geom_torsion_atom_site_label_1
_geom_torsion_atom_site_label_2
_geom_torsion_atom_site_label_3
_geom_torsion_atom_site_label_4
_geom_torsion
O5 Fe1 N1 C2 91.5(3)
N4 Fe1 N1 C2 -175.9(3)
O4 Fe1 N1 C2 -166.3(2)
N2 Fe1 N1 C2 -3.8(2)
O3 Fe1 N1 C2 -1.1(3)
N6 Fe1 N1 C2 -83.7(3)
O5 Fe1 N1 C6 -82.8(3)
N4 Fe1 N1 C6 9.8(2)
O4 Fe1 N1 C6 19.5(3)
N2 Fe1 N1 C6 -178.1(3)
O3 Fe1 N1 C6 -175.3(2)
N6 Fe1 N1 C6 102.0(3)
O5 Fe1 N2 C1 -93.7(3)
N4 Fe1 N2 C1 8.9(4)
O4 Fe1 N2 C1 158.5(2)
O3 Fe1 N2 C1 179.6(3)
N1 Fe1 N2 C1 -2.2(3)
N6 Fe1 N2 C1 93.8(3)
O5 Fe1 N2 N3 94.0(2)
N4 Fe1 N2 N3 -163.4(2)
O4 Fe1 N2 N3 -13.9(4)
O3 Fe1 N2 N3 7.3(2)
N1 Fe1 N2 N3 -174.5(3)
N6 Fe1 N2 N3 -78.5(2)
C1 N2 N3 C8 179.5(3)
Fe1 N2 N3 C8 -7.5(4)
O5 Fe1 N4 C7 81.0(3)
O4 Fe1 N4 C7 174.7(3)
N2 Fe1 N4 C7 -22.6(4)
O3 Fe1 N4 C7 174.9(3)
N1 Fe1 N4 C7 -11.5(3)
N6 Fe1 N4 C7 -103.1(3)
O5 Fe1 N4 N5 -88.6(2)
O4 Fe1 N4 N5 5.1(2)
N2 Fe1 N4 N5 167.8(2)
O3 Fe1 N4 N5 5.3(4)
N1 Fe1 N4 N5 178.9(3)
N6 Fe1 N4 N5 87.3(2)
C7 N4 N5 C10 -175.5(3)
Fe1 N4 N5 C10 -4.8(4)
N4 Fe1 N6 C16 65.6(3)
O4 Fe1 N6 C16 138.0(3)
N2 Fe1 N6 C16 -72.7(3)
O3 Fe1 N6 C16 -144.8(3)
N1 Fe1 N6 C16 -4.0(3)
N4 Fe1 N6 C12 -124.6(3)
O4 Fe1 N6 C12 -52.3(3)
N2 Fe1 N6 C12 97.1(3)
O3 Fe1 N6 C12 24.9(3)
N1 Fe1 N6 C12 165.7(3)
O5 Fe1 O3 C8 -103.8(3)
N4 Fe1 O3 C8 161.0(3)
O4 Fe1 O3 C8 161.2(3)
N2 Fe1 O3 C8 -6.8(3)
N1 Fe1 O3 C8 -9.5(4)
N6 Fe1 O3 C8 76.4(3)
O5 Fe1 O4 C10 87.3(3)
N4 Fe1 O4 C10 -5.2(3)
N2 Fe1 O4 C10 -164.4(3)
O3 Fe1 O4 C10 175.0(3)
N1 Fe1 O4 C10 -14.6(4)
N6 Fe1 O4 C10 -100.3(3)
N4 Fe1 O5 C17 -159.1(3)
O4 Fe1 O5 C17 127.8(3)
N2 Fe1 O5 C17 -19.8(3)
O3 Fe1 O5 C17 51.4(3)
N1 Fe1 O5 C17 -89.3(3)
N3 N2 C1 O1 0.5(6)
Fe1 N2 C1 O1 -171.7(3)
N3 N2 C1 C2 179.0(3)
Fe1 N2 C1 C2 6.8(4)
C6 N1 C2 C3 2.2(5)
Fe1 N1 C2 C3 -172.0(3)
C6 N1 C2 C1 -177.5(3)
Fe1 N1 C2 C1 8.3(4)
O1 C1 C2 N1 169.5(3)
N2 C1 C2 N1 -9.2(4)
O1 C1 C2 C3 -10.3(6)
N2 C1 C2 C3 171.1(4)
N1 C2 C3 C4 -0.7(6)
C1 C2 C3 C4 179.0(4)
C2 C3 C4 C5 -1.0(6)
C3 C4 C5 C6 1.1(7)
C2 N1 C6 C5 -2.1(5)
Fe1 N1 C6 C5 172.1(3)
C2 N1 C6 C7 177.7(3)
Fe1 N1 C6 C7 -8.0(4)
C4 C5 C6 N1 0.4(6)
C4 C5 C6 C7 -179.4(4)
N5 N4 C7 O2 -0.2(6)
Fe1 N4 C7 O2 -169.8(3)
N5 N4 C7 C6 -179.7(3)
Fe1 N4 C7 C6 10.7(4)
N1 C6 C7 O2 179.6(4)
C5 C6 C7 O2 -0.5(6)
N1 C6 C7 N4 -0.8(4)
C5 C6 C7 N4 179.0(4)
Fe1 O3 C8 N3 5.4(5)
Fe1 O3 C8 C9 -174.0(3)
N2 N3 C8 O3 1.3(5)
N2 N3 C8 C9 -179.3(3)
Fe1 O4 C10 N5 4.4(5)
Fe1 O4 C10 C11 -175.9(3)
N4 N5 C10 O4 0.2(5)
N4 N5 C10 C11 -179.4(3)
C16 N6 C12 C13 2.2(6)
Fe1 N6 C12 C13 -168.0(3)
N6 C12 C13 C14 -0.5(7)
C12 C13 C14 C15 -1.5(7)
C13 C14 C15 C16 1.8(7)
C12 N6 C16 C15 -1.9(6)
Fe1 N6 C16 C15 168.1(3)
C14 C15 C16 N6 -0.1(7)
